data_4067214
loop_
_publ_author_name
'Dureen, Meghan A.'
'Brown, Christopher C.'
'Stephan, Douglas W.'

_publ_section_title
;
 Deprotonation and Addition Reactions of Frustrated Lewis Pairs with
 Alkynes
;
_journal_issue 23
_journal_name_full Organometallics
_journal_page_first 6594
_journal_paper_doi 10.1021/om1009044
_journal_volume 29
_journal_year 2010
_chemical_formula_sum 'C43 H25 B F15 N'
_chemical_formula_weight 851.45
_chemical_name_systematic
; 
 ? 
;
_space_group_IT_number 15
_symmetry_cell_setting monoclinic
_symmetry_space_group_name_Hall '-C 2yc'
_symmetry_space_group_name_H-M 'C 1 2/c 1'
_atom_sites_solution_hydrogens geom
_atom_sites_solution_primary direct
_atom_sites_solution_secondary difmap
_audit_creation_method SHELXL-97
_cell_angle_alpha 90.00
_cell_angle_beta 103.102(2)
_cell_angle_gamma 90.00
_cell_formula_units_Z 16
_cell_length_a 45.9136(16)
_cell_length_b 10.2766(4)
_cell_length_c 32.6110(12)
_cell_measurement_reflns_used 9116
_cell_measurement_temperature 150(2)
_cell_measurement_theta_max 26.65
_cell_measurement_theta_min 2.41
_cell_volume 14986.5(10)
_computing_cell_refinement 'Bruker SAINT'
_computing_data_collection 'Bruker APEX2'
_computing_data_reduction 'Bruker SAINT'
_computing_molecular_graphics 'Bruker SHELXTL'
_computing_publication_material 'Bruker SHELXTL'
_computing_structure_refinement 'SHELXL-97 (Sheldrick, 1997)'
_computing_structure_solution 'SHELXS-97 (Sheldrick, 1990)'
_diffrn_ambient_temperature 150(2)
_diffrn_measured_fraction_theta_full 0.991
_diffrn_measured_fraction_theta_max 0.991
_diffrn_measurement_device_type 'Bruker APEX-II CCD'
_diffrn_measurement_method '\f and \w scans'
_diffrn_radiation_monochromator graphite
_diffrn_radiation_source 'fine-focus sealed tube'
_diffrn_radiation_type MoK\a
_diffrn_radiation_wavelength 0.71073
_diffrn_reflns_av_R_equivalents 0.0457
_diffrn_reflns_av_sigmaI/netI 0.0341
_diffrn_reflns_limit_h_max 60
_diffrn_reflns_limit_h_min -59
_diffrn_reflns_limit_k_max 11
_diffrn_reflns_limit_k_min -13
_diffrn_reflns_limit_l_max 43
_diffrn_reflns_limit_l_min -43
_diffrn_reflns_number 137008
_diffrn_reflns_theta_full 28.26
_diffrn_reflns_theta_max 28.26
_diffrn_reflns_theta_min 1.73
_diffrn_standards_number 0
_exptl_absorpt_coefficient_mu 0.140
_exptl_absorpt_correction_T_max 0.9593
_exptl_absorpt_correction_T_min 0.9334
_exptl_absorpt_correction_type multi-scan
_exptl_absorpt_process_details SADABS
_exptl_crystal_density_diffrn 1.509
_exptl_crystal_density_method 'not measured'
_exptl_crystal_F_000 6880
_exptl_crystal_size_max 0.50
_exptl_crystal_size_mid 0.35
_exptl_crystal_size_min 0.30
_refine_diff_density_max 0.815
_refine_diff_density_min -0.497
_refine_diff_density_rms 0.051
_refine_ls_extinction_method none
_refine_ls_goodness_of_fit_ref 1.016
_refine_ls_hydrogen_treatment mixed
_refine_ls_matrix_type full
_refine_ls_number_parameters 1095
_refine_ls_number_reflns 18397
_refine_ls_number_restraints 0
_refine_ls_restrained_S_all 1.016
_refine_ls_R_factor_all 0.0901
_refine_ls_R_factor_gt 0.0518
_refine_ls_shift/su_max 0.000
_refine_ls_shift/su_mean 0.000
_refine_ls_structure_factor_coef Fsqd
_refine_ls_weighting_details 'calc w=1/[\s^2^(Fo^2^)+(0.0550P)^2^+21.8896P] where P=(Fo^2^+2Fc^2^)/3'
_refine_ls_weighting_scheme calc
_refine_ls_wR_factor_gt 0.1209
_refine_ls_wR_factor_ref 0.1426
_reflns_number_gt 12038
_reflns_number_total 18397
_reflns_threshold_expression >2sigma(I)
_cod_data_source_file om1009044_si_002.cif
_cod_data_source_block '[(tBu)HN=CPh2][PhCCB(C6F5)3]'
_cod_depositor_comments
;
The following automatic conversions were performed:

'_symmetry_cell_setting' value 'Monoclinic' changed to 'monoclinic'
according to /home/saulius/struct/CIF-dictionaries/cif_core.dic
dictionary named 'cif_core.dic' version 2.4.1 from 2010-06-29.

Automatic conversion script
Id: cif_fix_values 1715 2011-07-08 13:25:40Z adriana 
;
_cod_original_sg_symbol_H-M C2/c
_cod_database_code 4067214

loop_
_symmetry_equiv_pos_as_xyz
'x, y, z'
'-x, y, -z+1/2'
'x+1/2, y+1/2, z'
'-x+1/2, y+1/2, -z+1/2'
'-x, -y, -z'
'x, -y, z-1/2'
'-x+1/2, -y+1/2, -z'
'x+1/2, -y+1/2, z-1/2'

loop_
_atom_site_label
_atom_site_type_symbol
_atom_site_fract_x
_atom_site_fract_y
_atom_site_fract_z
_atom_site_U_iso_or_equiv
_atom_site_adp_type
_atom_site_occupancy
_atom_site_symmetry_multiplicity
_atom_site_calc_flag
_atom_site_refinement_flags
F1 F 0.16781(3) 0.35237(13) 0.42608(4) 0.0445(3) Uani 1 1 d .
F2 F 0.17923(4) 0.59945(14) 0.44621(5) 0.0580(4) Uani 1 1 d .
F3 F 0.21659(4) 0.73982(13) 0.40884(5) 0.0610(4) Uani 1 1 d .
F4 F 0.24110(3) 0.62469(13) 0.34926(4) 0.0482(3) Uani 1 1 d .
F5 F 0.23077(3) 0.37748(12) 0.32944(4) 0.0351(3) Uani 1 1 d .
F6 F 0.17362(3) 0.30703(13) 0.28138(4) 0.0399(3) Uani 1 1 d .
F7 F 0.18850(3) 0.21823(14) 0.21187(4) 0.0482(4) Uani 1 1 d .
F8 F 0.22105(4) -0.00234(15) 0.21424(4) 0.0568(4) Uani 1 1 d .
F9 F 0.23830(4) -0.13546(14) 0.28820(5) 0.0616(4) Uani 1 1 d .
F10 F 0.22475(3) -0.04919(13) 0.35729(4) 0.0488(4) Uani 1 1 d .
F11 F 0.24993(3) 0.19967(15) 0.41017(5) 0.0562(4) Uani 1 1 d .
F12 F 0.27473(3) 0.07758(18) 0.48134(6) 0.0720(5) Uani 1 1 d .
F13 F 0.24119(4) -0.08657(16) 0.51825(5) 0.0662(5) Uani 1 1 d .
F14 F 0.18223(4) -0.11956(16) 0.48154(5) 0.0641(5) Uani 1 1 d .
F15 F 0.15687(3) 0.00623(15) 0.41318(5) 0.0550(4) Uani 1 1 d .
F16 F 0.07314(3) 0.45818(12) 0.21388(4) 0.0391(3) Uani 1 1 d .
F17 F 0.05990(3) 0.56057(13) 0.28270(4) 0.0485(4) Uani 1 1 d .
F18 F 0.03385(3) 0.79742(14) 0.27991(4) 0.0518(4) Uani 1 1 d .
F19 F 0.02094(3) 0.93181(13) 0.20570(5) 0.0502(4) Uani 1 1 d .
F20 F 0.03247(3) 0.83177(12) 0.13689(4) 0.0414(3) Uani 1 1 d .
F21 F 0.01877(3) 0.39177(12) 0.16031(4) 0.0382(3) Uani 1 1 d .
F22 F 0.00788(3) 0.14646(13) 0.13608(5) 0.0535(4) Uani 1 1 d .
F23 F 0.03641(3) 0.03418(12) 0.08055(4) 0.0515(4) Uani 1 1 d .
F24 F 0.07651(3) 0.17601(14) 0.04923(4) 0.0476(3) Uani 1 1 d .
F25 F 0.08797(3) 0.42124(13) 0.07261(4) 0.0388(3) Uani 1 1 d .
F26 F 0.00320(3) 0.56604(15) 0.08181(5) 0.0511(4) Uani 1 1 d .
F27 F -0.01931(3) 0.67887(18) 0.00791(5) 0.0678(5) Uani 1 1 d .
F28 F 0.01573(3) 0.83905(15) -0.02782(4) 0.0547(4) Uani 1 1 d .
F29 F 0.07349(3) 0.87881(13) 0.01217(4) 0.0445(3) Uani 1 1 d .
F30 F 0.09682(3) 0.76219(14) 0.08380(4) 0.0460(3) Uani 1 1 d .
N1 N 0.09958(5) 0.48197(19) 0.39359(6) 0.0383(4) Uani 1 1 d .
N2 N 0.15382(5) 0.29535(19) 0.11071(6) 0.0400(5) Uani 1 1 d .
C1 C 0.15231(5) 0.1921(2) 0.35184(6) 0.0301(4) Uani 1 1 d .
C2 C 0.12570(5) 0.1880(2) 0.33875(6) 0.0302(4) Uani 1 1 d .
C3 C 0.09371(4) 0.1769(2) 0.32406(6) 0.0269(4) Uani 1 1 d .
C4 C 0.07799(5) 0.2603(2) 0.29327(6) 0.0334(5) Uani 1 1 d .
H4 H 0.0884 0.3255 0.2817 0.040 Uiso 1 1 calc R
C5 C 0.04721(5) 0.2489(2) 0.27936(7) 0.0409(5) Uani 1 1 d .
H5 H 0.0367 0.3060 0.2582 0.049 Uiso 1 1 calc R
C6 C 0.03191(5) 0.1555(2) 0.29603(7) 0.0393(5) Uani 1 1 d .
H6 H 0.0108 0.1482 0.2864 0.047 Uiso 1 1 calc R
C7 C 0.04705(5) 0.0724(2) 0.32663(7) 0.0360(5) Uani 1 1 d .
H7 H 0.0364 0.0077 0.3381 0.043 Uiso 1 1 calc R
C8 C 0.07767(5) 0.0827(2) 0.34075(7) 0.0317(4) Uani 1 1 d .
H8 H 0.0880 0.0253 0.3620 0.038 Uiso 1 1 calc R
C9 C 0.19775(4) 0.35101(19) 0.37562(6) 0.0270(4) Uani 1 1 d .
C10 C 0.18635(5) 0.4158(2) 0.40580(7) 0.0330(5) Uani 1 1 d .
C11 C 0.19205(5) 0.5438(2) 0.41710(7) 0.0394(5) Uani 1 1 d .
C12 C 0.21044(5) 0.6154(2) 0.39809(7) 0.0399(5) Uani 1 1 d .
C13 C 0.22281(5) 0.5563(2) 0.36824(7) 0.0347(5) Uani 1 1 d .
C14 C 0.21660(4) 0.4278(2) 0.35807(6) 0.0280(4) Uani 1 1 d .
C15 C 0.19865(4) 0.13634(19) 0.32372(6) 0.0272(4) Uani 1 1 d .
C16 C 0.18966(4) 0.1953(2) 0.28463(6) 0.0302(4) Uani 1 1 d .
C17 C 0.19656(5) 0.1509(2) 0.24814(6) 0.0341(5) Uani 1 1 d .
C18 C 0.21282(5) 0.0385(2) 0.24904(7) 0.0388(5) Uani 1 1 d .
C19 C 0.22176(5) -0.0268(2) 0.28637(7) 0.0393(5) Uani 1 1 d .
C20 C 0.21459(5) 0.0221(2) 0.32229(7) 0.0334(5) Uani 1 1 d .
C21 C 0.20179(4) 0.11471(19) 0.40830(6) 0.0276(4) Uani 1 1 d .
C22 C 0.23176(5) 0.1254(2) 0.42813(7) 0.0369(5) Uani 1 1 d .
C23 C 0.24522(5) 0.0619(2) 0.46451(8) 0.0445(6) Uani 1 1 d .
C24 C 0.22845(6) -0.0210(2) 0.48306(7) 0.0421(6) Uani 1 1 d .
C25 C 0.19893(6) -0.0367(2) 0.46465(7) 0.0392(5) Uani 1 1 d .
C26 C 0.18624(5) 0.0302(2) 0.42846(6) 0.0322(5) Uani 1 1 d .
C27 C 0.08384(5) 0.4124(2) 0.42348(7) 0.0356(5) Uani 1 1 d .
C28 C 0.08174(6) 0.4939(3) 0.46187(7) 0.0476(6) Uani 1 1 d .
H28A H 0.1014 0.5312 0.4744 0.071 Uiso 1 1 calc R
H28B H 0.0753 0.4386 0.4826 0.071 Uiso 1 1 calc R
H28C H 0.0672 0.5642 0.4532 0.071 Uiso 1 1 calc R
C29 C 0.10295(6) 0.2920(2) 0.43733(8) 0.0429(6) Uani 1 1 d .
H29A H 0.1062 0.2457 0.4125 0.064 Uiso 1 1 calc R
H29B H 0.0927 0.2345 0.4534 0.064 Uiso 1 1 calc R
H29C H 0.1223 0.3183 0.4550 0.064 Uiso 1 1 calc R
C30 C 0.05296(5) 0.3738(3) 0.39802(8) 0.0460(6) Uani 1 1 d .
H30A H 0.0414 0.4524 0.3881 0.069 Uiso 1 1 calc R
H30B H 0.0426 0.3233 0.4158 0.069 Uiso 1 1 calc R
H30C H 0.0551 0.3211 0.3738 0.069 Uiso 1 1 calc R
C31 C 0.10191(5) 0.6033(2) 0.38378(6) 0.0329(5) Uani 1 1 d .
C32 C 0.08666(5) 0.7075(2) 0.40269(6) 0.0307(4) Uani 1 1 d .
C33 C 0.05629(5) 0.7275(2) 0.38810(7) 0.0390(5) Uani 1 1 d .
H33 H 0.0451 0.6745 0.3663 0.047 Uiso 1 1 calc R
C34 C 0.04244(6) 0.8257(2) 0.40570(8) 0.0461(6) Uani 1 1 d .
H34 H 0.0216 0.8399 0.3960 0.055 Uiso 1 1 calc R
C35 C 0.05873(6) 0.9030(2) 0.43719(8) 0.0484(6) Uani 1 1 d .
H35 H 0.0490 0.9688 0.4496 0.058 Uiso 1 1 calc R
C36 C 0.08894(6) 0.8848(2) 0.45057(8) 0.0492(6) Uani 1 1 d .
H36 H 0.1002 0.9394 0.4719 0.059 Uiso 1 1 calc R
C37 C 0.10327(5) 0.7876(2) 0.43335(7) 0.0403(5) Uani 1 1 d .
H37 H 0.1243 0.7760 0.4425 0.048 Uiso 1 1 calc R
C38 C 0.11946(5) 0.6410(2) 0.35316(7) 0.0362(5) Uani 1 1 d .
C39 C 0.13314(5) 0.5506(2) 0.33211(7) 0.0367(5) Uani 1 1 d .
H39 H 0.1314 0.4604 0.3374 0.044 Uiso 1 1 calc R
C40 C 0.14913(6) 0.5908(2) 0.30363(8) 0.0478(6) Uani 1 1 d .
H40 H 0.1584 0.5276 0.2895 0.057 Uiso 1 1 calc R
C41 C 0.15206(7) 0.7201(3) 0.29513(9) 0.0626(8) Uani 1 1 d .
H41 H 0.1629 0.7461 0.2749 0.075 Uiso 1 1 calc R
C42 C 0.13928(10) 0.8112(3) 0.31593(13) 0.0993(15) Uani 1 1 d .
H42 H 0.1415 0.9012 0.3107 0.119 Uiso 1 1 calc R
C43 C 0.12303(9) 0.7714(3) 0.34480(11) 0.0828(12) Uani 1 1 d .
H43 H 0.1141 0.8352 0.3592 0.099 Uiso 1 1 calc R
C44 C 0.09959(4) 0.58002(19) 0.14607(6) 0.0267(4) Uani 1 1 d .
C45 C 0.12606(5) 0.58905(19) 0.16139(6) 0.0284(4) Uani 1 1 d .
C46 C 0.15745(4) 0.6103(2) 0.17824(6) 0.0288(4) Uani 1 1 d .
C47 C 0.17271(5) 0.7067(2) 0.16122(9) 0.0453(6) Uani 1 1 d .
H47 H 0.1624 0.7565 0.1379 0.054 Uiso 1 1 calc R
C48 C 0.20256(6) 0.7301(3) 0.17798(10) 0.0589(8) Uani 1 1 d .
H48 H 0.2128 0.7953 0.1660 0.071 Uiso 1 1 calc R
C49 C 0.21753(6) 0.6597(3) 0.21179(10) 0.0597(8) Uani 1 1 d .
H49 H 0.2379 0.6792 0.2241 0.072 Uiso 1 1 calc R
C50 C 0.20336(6) 0.5605(3) 0.22818(8) 0.0555(7) Uani 1 1 d .
H50 H 0.2141 0.5100 0.2510 0.067 Uiso 1 1 calc R
C51 C 0.17322(5) 0.5347(2) 0.21115(6) 0.0396(5) Uani 1 1 d .
H51 H 0.1635 0.4655 0.2220 0.048 Uiso 1 1 calc R
C52 C 0.05248(4) 0.63550(19) 0.17079(6) 0.0255(4) Uani 1 1 d .
C53 C 0.05932(5) 0.57537(19) 0.20989(6) 0.0298(4) Uani 1 1 d .
C54 C 0.05314(5) 0.6262(2) 0.24603(6) 0.0339(5) Uani 1 1 d .
C55 C 0.03993(5) 0.7466(2) 0.24484(7) 0.0364(5) Uani 1 1 d .
C56 C 0.03313(5) 0.8126(2) 0.20746(7) 0.0341(5) Uani 1 1 d .
C57 C 0.03943(5) 0.7569(2) 0.17177(6) 0.0294(4) Uani 1 1 d .
C58 C 0.05497(4) 0.41955(19) 0.11897(6) 0.0250(4) Uani 1 1 d .
C59 C 0.03447(5) 0.3425(2) 0.13334(6) 0.0290(4) Uani 1 1 d .
C60 C 0.02828(5) 0.2151(2) 0.12120(7) 0.0344(5) Uani 1 1 d .
C61 C 0.04243(5) 0.1575(2) 0.09308(7) 0.0354(5) Uani 1 1 d .
C62 C 0.06238(5) 0.2297(2) 0.07711(6) 0.0325(5) Uani 1 1 d .
C63 C 0.06801(4) 0.3566(2) 0.09009(6) 0.0285(4) Uani 1 1 d .
C64 C 0.05145(4) 0.65386(19) 0.08658(6) 0.0256(4) Uani 1 1 d .
C65 C 0.02191(5) 0.6398(2) 0.06485(7) 0.0340(5) Uani 1 1 d .
C66 C 0.00953(5) 0.6986(2) 0.02701(7) 0.0402(5) Uani 1 1 d .
C67 C 0.02702(5) 0.7788(2) 0.00895(6) 0.0360(5) Uani 1 1 d .
C68 C 0.05625(5) 0.7981(2) 0.02927(6) 0.0295(4) Uani 1 1 d .
C69 C 0.06782(4) 0.73620(19) 0.06678(6) 0.0274(4) Uani 1 1 d .
C70 C 0.17173(5) 0.3672(2) 0.08422(7) 0.0389(5) Uani 1 1 d .
C71 C 0.20155(6) 0.3997(3) 0.11456(9) 0.0611(7) Uani 1 1 d .
H71A H 0.2126 0.3191 0.1234 0.092 Uiso 1 1 calc R
H71B H 0.1977 0.4447 0.1393 0.092 Uiso 1 1 calc R
H71C H 0.2134 0.4560 0.1003 0.092 Uiso 1 1 calc R
C72 C 0.17503(10) 0.2967(3) 0.04604(9) 0.0825(12) Uani 1 1 d .
H72A H 0.1876 0.2197 0.0542 0.124 Uiso 1 1 calc R
H72B H 0.1844 0.3539 0.0287 0.124 Uiso 1 1 calc R
H72C H 0.1553 0.2696 0.0299 0.124 Uiso 1 1 calc R
C73 C 0.15466(7) 0.4937(3) 0.07120(9) 0.0538(7) Uani 1 1 d .
H73A H 0.1670 0.5529 0.0588 0.081 Uiso 1 1 calc R
H73B H 0.1499 0.5348 0.0960 0.081 Uiso 1 1 calc R
H73C H 0.1361 0.4747 0.0505 0.081 Uiso 1 1 calc R
C74 C 0.14833(5) 0.1736(2) 0.11608(6) 0.0306(4) Uani 1 1 d .
C75 C 0.16053(4) 0.0688(2) 0.09329(6) 0.0289(4) Uani 1 1 d .
C76 C 0.14179(5) 0.0035(2) 0.06058(7) 0.0413(5) Uani 1 1 d .
H76 H 0.1212 0.0265 0.0524 0.050 Uiso 1 1 calc R
C77 C 0.15294(6) -0.0951(3) 0.03977(8) 0.0487(6) Uani 1 1 d .
H77 H 0.1402 -0.1385 0.0168 0.058 Uiso 1 1 calc R
C78 C 0.18270(6) -0.1306(2) 0.05242(8) 0.0465(6) Uani 1 1 d .
H78 H 0.1905 -0.1980 0.0381 0.056 Uiso 1 1 calc R
C79 C 0.20092(6) -0.0683(3) 0.08567(9) 0.0521(7) Uani 1 1 d .
H79 H 0.2213 -0.0933 0.0945 0.062 Uiso 1 1 calc R
C80 C 0.18989(5) 0.0307(2) 0.10655(8) 0.0434(6) Uani 1 1 d .
H80 H 0.2025 0.0723 0.1300 0.052 Uiso 1 1 calc R
C81 C 0.13010(5) 0.1352(2) 0.14585(6) 0.0305(4) Uani 1 1 d .
C82 C 0.12503(8) 0.0038(2) 0.15193(10) 0.0655(9) Uani 1 1 d .
H82 H 0.1328 -0.0594 0.1361 0.079 Uiso 1 1 calc R
C83 C 0.10886(8) -0.0366(3) 0.18060(11) 0.0772(11) Uani 1 1 d .
H83 H 0.1057 -0.1267 0.1843 0.093 Uiso 1 1 calc R
C84 C 0.09747(6) 0.0532(3) 0.20354(9) 0.0530(7) Uani 1 1 d .
H84 H 0.0866 0.0258 0.2236 0.064 Uiso 1 1 calc R
C85 C 0.10181(6) 0.1835(2) 0.19744(8) 0.0438(6) Uani 1 1 d .
H85 H 0.0935 0.2461 0.2130 0.053 Uiso 1 1 calc R
C86 C 0.11794(5) 0.2247(2) 0.16910(7) 0.0346(5) Uani 1 1 d .
H86 H 0.1208 0.3151 0.1654 0.042 Uiso 1 1 calc R
B1 B 0.18793(5) 0.1967(2) 0.36493(7) 0.0266(5) Uani 1 1 d .
B2 B 0.06420(5) 0.5730(2) 0.13062(7) 0.0255(4) Uani 1 1 d .
H1 H 0.1080(6) 0.422(3) 0.3812(9) 0.057(8) Uiso 1 1 d .
H2 H 0.1468(6) 0.349(3) 0.1257(8) 0.045(7) Uiso 1 1 d .

loop_
_atom_site_aniso_label
_atom_site_aniso_U_11
_atom_site_aniso_U_22
_atom_site_aniso_U_33
_atom_site_aniso_U_23
_atom_site_aniso_U_13
_atom_site_aniso_U_12
F1 0.0478(8) 0.0473(8) 0.0468(7) -0.0022(6) 0.0284(6) -0.0042(6)
F2 0.0808(11) 0.0473(9) 0.0531(8) -0.0118(7) 0.0305(8) 0.0084(8)
F3 0.0929(12) 0.0262(8) 0.0650(10) -0.0051(7) 0.0202(9) -0.0056(7)
F4 0.0531(9) 0.0348(7) 0.0595(9) 0.0095(6) 0.0189(7) -0.0113(6)
F5 0.0332(6) 0.0348(7) 0.0420(7) 0.0017(5) 0.0182(5) -0.0026(5)
F6 0.0415(7) 0.0411(8) 0.0357(6) 0.0070(6) 0.0058(6) 0.0158(6)
F7 0.0548(9) 0.0590(9) 0.0262(6) 0.0020(6) -0.0006(6) 0.0052(7)
F8 0.0806(11) 0.0538(9) 0.0405(7) -0.0119(7) 0.0233(7) 0.0050(8)
F9 0.0907(12) 0.0390(8) 0.0626(9) 0.0005(7) 0.0332(9) 0.0269(8)
F10 0.0698(10) 0.0360(8) 0.0460(7) 0.0155(6) 0.0241(7) 0.0213(7)
F11 0.0282(7) 0.0596(10) 0.0780(10) 0.0356(8) 0.0060(7) -0.0051(6)
F12 0.0445(9) 0.0778(12) 0.0793(11) 0.0306(9) -0.0158(8) -0.0038(8)
F13 0.0843(12) 0.0660(11) 0.0417(8) 0.0255(8) 0.0003(8) 0.0051(9)
F14 0.0784(11) 0.0638(10) 0.0559(9) 0.0260(8) 0.0274(8) -0.0174(8)
F15 0.0401(8) 0.0639(10) 0.0593(9) 0.0195(8) 0.0076(7) -0.0215(7)
F16 0.0592(8) 0.0297(7) 0.0282(6) 0.0065(5) 0.0092(6) 0.0197(6)
F17 0.0749(10) 0.0456(8) 0.0246(6) 0.0059(6) 0.0103(6) 0.0177(7)
F18 0.0715(10) 0.0491(9) 0.0380(7) -0.0098(6) 0.0192(7) 0.0156(7)
F19 0.0635(9) 0.0320(7) 0.0578(8) 0.0018(6) 0.0190(7) 0.0217(6)
F20 0.0543(8) 0.0310(7) 0.0391(7) 0.0122(5) 0.0111(6) 0.0161(6)
F21 0.0411(7) 0.0370(7) 0.0432(7) -0.0001(6) 0.0236(6) -0.0025(6)
F22 0.0632(10) 0.0358(8) 0.0679(9) 0.0052(7) 0.0282(8) -0.0149(7)
F23 0.0713(10) 0.0247(7) 0.0550(8) -0.0045(6) 0.0069(7) 0.0013(6)
F24 0.0535(8) 0.0479(8) 0.0432(7) -0.0116(6) 0.0146(6) 0.0143(7)
F25 0.0368(7) 0.0454(8) 0.0393(7) -0.0028(6) 0.0195(6) -0.0029(6)
F26 0.0260(7) 0.0646(10) 0.0598(9) 0.0340(7) 0.0038(6) -0.0061(6)
F27 0.0350(8) 0.0949(13) 0.0610(9) 0.0388(9) -0.0148(7) -0.0150(8)
F28 0.0560(9) 0.0666(10) 0.0341(7) 0.0259(7) -0.0050(6) -0.0069(7)
F29 0.0484(8) 0.0485(8) 0.0382(7) 0.0163(6) 0.0132(6) -0.0107(6)
F30 0.0335(7) 0.0557(9) 0.0443(7) 0.0179(6) -0.0005(6) -0.0162(6)
N1 0.0554(13) 0.0297(11) 0.0356(10) 0.0013(8) 0.0223(9) 0.0053(9)
N2 0.0600(13) 0.0296(11) 0.0368(10) -0.0093(8) 0.0244(10) -0.0095(9)
C1 0.0290(11) 0.0278(11) 0.0355(10) 0.0020(9) 0.0116(9) 0.0016(8)
C2 0.0301(11) 0.0275(11) 0.0345(10) -0.0004(8) 0.0106(9) 0.0015(8)
C3 0.0250(10) 0.0280(11) 0.0287(9) -0.0042(8) 0.0079(8) 0.0020(8)
C4 0.0331(11) 0.0387(12) 0.0292(10) 0.0055(9) 0.0090(9) -0.0033(9)
C5 0.0345(12) 0.0520(15) 0.0330(11) 0.0102(10) 0.0011(9) 0.0016(10)
C6 0.0269(11) 0.0512(15) 0.0365(11) 0.0015(10) 0.0006(9) -0.0058(10)
C7 0.0330(11) 0.0321(12) 0.0430(12) -0.0005(9) 0.0088(10) -0.0082(9)
C8 0.0313(11) 0.0246(11) 0.0385(11) 0.0017(9) 0.0063(9) 0.0005(8)
C9 0.0235(10) 0.0283(11) 0.0289(9) 0.0048(8) 0.0052(8) 0.0036(8)
C10 0.0326(11) 0.0331(12) 0.0348(11) 0.0052(9) 0.0107(9) 0.0013(9)
C11 0.0467(14) 0.0361(13) 0.0362(11) -0.0040(10) 0.0112(10) 0.0085(10)
C12 0.0496(14) 0.0242(11) 0.0430(12) 0.0009(9) 0.0044(11) 0.0012(10)
C13 0.0338(12) 0.0279(11) 0.0416(12) 0.0076(9) 0.0068(9) -0.0025(9)
C14 0.0262(10) 0.0275(11) 0.0301(10) 0.0026(8) 0.0061(8) 0.0030(8)
C15 0.0227(10) 0.0263(10) 0.0335(10) 0.0016(8) 0.0083(8) -0.0026(8)
C16 0.0245(10) 0.0304(11) 0.0339(10) 0.0008(9) 0.0026(8) 0.0026(8)
C17 0.0326(11) 0.0391(13) 0.0277(10) -0.0006(9) 0.0008(9) -0.0044(9)
C18 0.0437(13) 0.0389(13) 0.0349(11) -0.0108(10) 0.0115(10) -0.0055(10)
C19 0.0460(14) 0.0273(12) 0.0481(13) -0.0026(10) 0.0179(11) 0.0052(10)
C20 0.0375(12) 0.0261(11) 0.0378(11) 0.0052(9) 0.0113(9) 0.0011(9)
C21 0.0289(10) 0.0242(10) 0.0321(10) 0.0015(8) 0.0113(8) -0.0001(8)
C22 0.0333(12) 0.0319(12) 0.0451(12) 0.0113(10) 0.0081(10) -0.0039(9)
C23 0.0379(13) 0.0409(14) 0.0483(13) 0.0081(11) -0.0030(11) -0.0007(10)
C24 0.0602(16) 0.0381(13) 0.0264(10) 0.0081(9) 0.0066(10) 0.0035(11)
C25 0.0554(15) 0.0328(12) 0.0343(11) 0.0050(9) 0.0204(11) -0.0072(10)
C26 0.0349(12) 0.0307(11) 0.0329(10) -0.0001(9) 0.0115(9) -0.0059(9)
C27 0.0432(13) 0.0350(12) 0.0326(10) 0.0015(9) 0.0166(10) -0.0005(10)
C28 0.0672(17) 0.0473(15) 0.0336(11) -0.0012(11) 0.0226(12) -0.0062(12)
C29 0.0463(14) 0.0430(14) 0.0433(12) 0.0128(11) 0.0180(11) 0.0025(11)
C30 0.0437(14) 0.0453(15) 0.0497(14) -0.0062(11) 0.0117(11) 0.0032(11)
C31 0.0394(12) 0.0301(12) 0.0291(10) -0.0007(8) 0.0078(9) 0.0044(9)
C32 0.0388(12) 0.0294(11) 0.0254(9) -0.0022(8) 0.0105(9) 0.0030(9)
C33 0.0408(13) 0.0358(13) 0.0365(11) -0.0055(10) 0.0008(10) 0.0042(10)
C34 0.0391(13) 0.0439(14) 0.0564(15) 0.0028(12) 0.0130(11) 0.0111(11)
C35 0.0638(17) 0.0420(14) 0.0458(13) -0.0082(11) 0.0256(13) 0.0100(12)
C36 0.0648(18) 0.0405(14) 0.0403(12) -0.0166(11) 0.0081(12) -0.0014(12)
C37 0.0387(13) 0.0378(13) 0.0425(12) -0.0080(10) 0.0055(10) -0.0028(10)
C38 0.0495(14) 0.0293(12) 0.0336(11) 0.0036(9) 0.0171(10) 0.0086(10)
C39 0.0468(13) 0.0287(12) 0.0366(11) 0.0049(9) 0.0135(10) 0.0075(9)
C40 0.0639(17) 0.0404(14) 0.0467(13) 0.0049(11) 0.0286(13) 0.0162(12)
C41 0.093(2) 0.0469(16) 0.0649(17) 0.0144(13) 0.0525(17) 0.0143(15)
C42 0.178(4) 0.0318(16) 0.128(3) 0.0195(18) 0.118(3) 0.020(2)
C43 0.144(3) 0.0312(15) 0.105(3) 0.0107(15) 0.096(3) 0.0195(17)
C44 0.0286(11) 0.0252(10) 0.0261(9) 0.0026(8) 0.0057(8) 0.0020(8)
C45 0.0322(11) 0.0236(10) 0.0287(9) 0.0007(8) 0.0055(8) 0.0042(8)
C46 0.0266(10) 0.0273(11) 0.0299(10) -0.0082(8) 0.0007(8) 0.0043(8)
C47 0.0347(13) 0.0266(12) 0.0672(16) 0.0049(11) -0.0038(11) -0.0005(9)
C48 0.0346(14) 0.0344(14) 0.100(2) -0.0072(14) -0.0005(14) -0.0049(11)
C49 0.0308(13) 0.0578(18) 0.079(2) -0.0252(16) -0.0111(13) 0.0016(12)
C50 0.0434(15) 0.077(2) 0.0374(13) -0.0066(13) -0.0089(11) 0.0234(14)
C51 0.0387(13) 0.0518(15) 0.0271(10) 0.0015(10) 0.0050(9) 0.0123(10)
C52 0.0234(9) 0.0258(10) 0.0269(9) 0.0022(8) 0.0050(8) 0.0013(8)
C53 0.0342(11) 0.0238(10) 0.0304(10) 0.0020(8) 0.0055(9) 0.0089(8)
C54 0.0421(12) 0.0331(12) 0.0251(9) 0.0032(9) 0.0047(9) 0.0068(9)
C55 0.0427(13) 0.0350(12) 0.0330(11) -0.0058(9) 0.0121(10) 0.0050(10)
C56 0.0343(12) 0.0248(11) 0.0434(12) 0.0001(9) 0.0091(9) 0.0082(8)
C57 0.0303(11) 0.0259(10) 0.0315(10) 0.0061(8) 0.0056(8) 0.0037(8)
C58 0.0228(9) 0.0269(10) 0.0242(9) 0.0043(8) 0.0033(7) 0.0045(7)
C59 0.0303(11) 0.0292(11) 0.0283(9) 0.0042(8) 0.0079(8) 0.0043(8)
C60 0.0363(12) 0.0280(11) 0.0389(11) 0.0076(9) 0.0083(9) -0.0030(9)
C61 0.0431(13) 0.0236(11) 0.0348(11) 0.0009(9) -0.0009(9) 0.0048(9)
C62 0.0337(11) 0.0348(12) 0.0274(10) -0.0022(9) 0.0035(9) 0.0114(9)
C63 0.0254(10) 0.0321(11) 0.0278(9) 0.0030(8) 0.0055(8) 0.0029(8)
C64 0.0257(10) 0.0255(10) 0.0254(9) 0.0033(8) 0.0055(8) 0.0019(8)
C65 0.0283(11) 0.0381(12) 0.0358(11) 0.0121(9) 0.0076(9) -0.0035(9)
C66 0.0281(11) 0.0495(14) 0.0384(12) 0.0115(10) -0.0024(9) -0.0028(10)
C67 0.0423(13) 0.0401(13) 0.0236(9) 0.0089(9) 0.0032(9) 0.0010(10)
C68 0.0366(11) 0.0278(11) 0.0261(9) 0.0035(8) 0.0114(8) -0.0021(8)
C69 0.0277(10) 0.0265(10) 0.0273(9) 0.0000(8) 0.0047(8) -0.0016(8)
C70 0.0467(14) 0.0370(13) 0.0382(11) -0.0005(10) 0.0206(10) -0.0073(10)
C71 0.0579(18) 0.0633(19) 0.0655(18) -0.0013(15) 0.0212(15) -0.0027(14)
C72 0.159(4) 0.0519(19) 0.0557(17) -0.0132(14) 0.063(2) -0.024(2)
C73 0.0682(18) 0.0448(15) 0.0558(15) 0.0017(12) 0.0297(14) -0.0053(13)
C74 0.0336(11) 0.0304(11) 0.0261(9) -0.0038(8) 0.0035(8) -0.0023(9)
C75 0.0287(10) 0.0294(11) 0.0290(10) -0.0012(8) 0.0072(8) 0.0005(8)
C76 0.0298(12) 0.0413(13) 0.0482(13) -0.0167(11) -0.0008(10) 0.0054(10)
C77 0.0503(15) 0.0459(15) 0.0465(13) -0.0191(11) 0.0037(12) 0.0053(12)
C78 0.0531(15) 0.0343(13) 0.0589(15) -0.0036(11) 0.0269(13) 0.0108(11)
C79 0.0330(13) 0.0517(16) 0.0704(18) 0.0020(14) 0.0096(12) 0.0137(11)
C80 0.0325(12) 0.0438(14) 0.0473(13) -0.0031(11) -0.0048(10) 0.0061(10)
C81 0.0348(11) 0.0262(11) 0.0312(10) -0.0007(8) 0.0087(9) 0.0004(8)
C82 0.103(2) 0.0273(13) 0.088(2) -0.0037(14) 0.067(2) 0.0012(14)
C83 0.117(3) 0.0308(15) 0.110(3) 0.0061(16) 0.080(2) -0.0013(16)
C84 0.0642(18) 0.0451(15) 0.0609(16) 0.0124(12) 0.0380(14) 0.0058(12)
C85 0.0572(15) 0.0350(13) 0.0460(13) 0.0029(10) 0.0261(12) 0.0102(11)
C86 0.0430(13) 0.0247(11) 0.0361(11) 0.0029(9) 0.0088(10) 0.0034(9)
B1 0.0236(11) 0.0256(12) 0.0317(11) 0.0042(9) 0.0087(9) -0.0001(9)
B2 0.0252(11) 0.0258(12) 0.0252(10) 0.0040(9) 0.0054(9) 0.0023(9)

loop_
_atom_type_symbol
_atom_type_description
_atom_type_scat_dispersion_real
_atom_type_scat_dispersion_imag
_atom_type_scat_source
C C 0.0033 0.0016 'International Tables Vol C Tables 4.2.6.8 and 6.1.1.4'
H H 0.0000 0.0000 'International Tables Vol C Tables 4.2.6.8 and 6.1.1.4'
B B 0.0013 0.0007 'International Tables Vol C Tables 4.2.6.8 and 6.1.1.4'
N N 0.0061 0.0033 'International Tables Vol C Tables 4.2.6.8 and 6.1.1.4'
F F 0.0171 0.0103 'International Tables Vol C Tables 4.2.6.8 and 6.1.1.4'

loop_
_geom_angle_atom_site_label_1
_geom_angle_atom_site_label_2
_geom_angle_atom_site_label_3
_geom_angle
C31 N1 C27 133.58(19)
C74 N2 C70 134.1(2)
C2 C1 B1 174.8(2)
C1 C2 C3 177.1(2)
C4 C3 C8 118.33(18)
C4 C3 C2 120.91(19)
C8 C3 C2 120.76(18)
C5 C4 C3 120.5(2)
C6 C5 C4 120.3(2)
C5 C6 C7 120.1(2)
C6 C7 C8 120.2(2)
C7 C8 C3 120.6(2)
C10 C9 C14 113.06(19)
C10 C9 B1 118.58(17)
C14 C9 B1 128.36(18)
F1 C10 C11 115.54(19)
F1 C10 C9 119.69(19)
C11 C10 C9 124.8(2)
F2 C11 C12 120.2(2)
F2 C11 C10 120.4(2)
C12 C11 C10 119.4(2)
F3 C12 C11 120.6(2)
F3 C12 C13 120.7(2)
C11 C12 C13 118.7(2)
F4 C13 C12 119.7(2)
F4 C13 C14 120.4(2)
C12 C13 C14 119.9(2)
F5 C14 C13 115.25(18)
F5 C14 C9 120.61(18)
C13 C14 C9 124.13(19)
C16 C15 C20 112.79(18)
C16 C15 B1 120.13(17)
C20 C15 B1 126.88(18)
F6 C16 C17 116.13(18)
F6 C16 C15 119.02(18)
C17 C16 C15 124.82(19)
F7 C17 C18 119.39(19)
F7 C17 C16 121.2(2)
C18 C17 C16 119.4(2)
F8 C18 C19 120.9(2)
F8 C18 C17 120.1(2)
C19 C18 C17 118.9(2)
F9 C19 C18 120.0(2)
F9 C19 C20 120.4(2)
C18 C19 C20 119.6(2)
F10 C20 C19 114.66(19)
F10 C20 C15 120.98(18)
C19 C20 C15 124.4(2)
C26 C21 C22 113.18(19)
C26 C21 B1 126.14(18)
C22 C21 B1 120.68(17)
F11 C22 C23 116.1(2)
F11 C22 C21 119.06(18)
C23 C22 C21 124.8(2)
F12 C23 C22 120.5(2)
F12 C23 C24 120.3(2)
C22 C23 C24 119.2(2)
F13 C24 C25 120.9(2)
F13 C24 C23 120.4(2)
C25 C24 C23 118.6(2)
F14 C25 C24 119.8(2)
F14 C25 C26 119.9(2)
C24 C25 C26 120.3(2)
F15 C26 C25 114.73(18)
F15 C26 C21 121.34(19)
C25 C26 C21 123.9(2)
N1 C27 C30 106.99(18)
N1 C27 C29 104.29(17)
C30 C27 C29 110.6(2)
N1 C27 C28 113.29(19)
C30 C27 C28 111.43(19)
C29 C27 C28 109.94(19)
N1 C31 C38 120.62(19)
N1 C31 C32 121.06(19)
C38 C31 C32 118.31(18)
C33 C32 C37 120.5(2)
C33 C32 C31 119.82(19)
C37 C32 C31 119.6(2)
C32 C33 C34 119.2(2)
C35 C34 C33 120.4(2)
C36 C35 C34 119.9(2)
C35 C36 C37 120.7(2)
C36 C37 C32 119.2(2)
C43 C38 C39 117.6(2)
C43 C38 C31 119.8(2)
C39 C38 C31 122.6(2)
C40 C39 C38 120.4(2)
C41 C40 C39 121.4(2)
C42 C41 C40 119.5(2)
C41 C42 C43 119.5(3)
C38 C43 C42 121.6(3)
C45 C44 B2 173.9(2)
C44 C45 C46 175.3(2)
C51 C46 C47 118.9(2)
C51 C46 C45 120.8(2)
C47 C46 C45 120.32(19)
C48 C47 C46 120.6(2)
C49 C48 C47 120.1(3)
C48 C49 C50 120.5(2)
C49 C50 C51 119.9(2)
C46 C51 C50 119.8(2)
C57 C52 C53 112.84(17)
C57 C52 B2 125.93(17)
C53 C52 B2 120.55(17)
F16 C53 C54 115.99(17)
F16 C53 C52 119.21(17)
C54 C53 C52 124.79(18)
F17 C54 C55 119.17(18)
F17 C54 C53 121.33(19)
C55 C54 C53 119.50(19)
F18 C55 C56 121.09(19)
F18 C55 C54 120.10(19)
C56 C55 C54 118.81(19)
F19 C56 C55 119.96(19)
F19 C56 C57 120.38(19)
C55 C56 C57 119.65(19)
F20 C57 C56 114.68(18)
F20 C57 C52 120.93(18)
C56 C57 C52 124.38(18)
C63 C58 C59 113.14(18)
C63 C58 B2 118.26(17)
C59 C58 B2 128.56(17)
F21 C59 C60 115.85(18)
F21 C59 C58 120.38(18)
C60 C59 C58 123.76(19)
F22 C60 C61 119.2(2)
F22 C60 C59 120.6(2)
C61 C60 C59 120.2(2)
F23 C61 C62 120.4(2)
F23 C61 C60 121.0(2)
C62 C61 C60 118.6(2)
F24 C62 C61 120.0(2)
F24 C62 C63 120.6(2)
C61 C62 C63 119.42(19)
F25 C63 C62 115.58(18)
F25 C63 C58 119.60(18)
C62 C63 C58 124.82(19)
C69 C64 C65 113.35(17)
C69 C64 B2 126.26(17)
C65 C64 B2 120.36(17)
F26 C65 C66 116.15(18)
F26 C65 C64 119.12(17)
C66 C65 C64 124.71(19)
F27 C66 C67 120.14(19)
F27 C66 C65 120.8(2)
C67 C66 C65 119.0(2)
F28 C67 C68 120.14(19)
F28 C67 C66 120.9(2)
C68 C67 C66 118.92(18)
F29 C68 C67 119.39(17)
F29 C68 C69 120.46(18)
C67 C68 C69 120.15(18)
F30 C69 C68 114.92(17)
F30 C69 C64 121.26(17)
C68 C69 C64 123.82(18)
C72 C70 N2 114.4(2)
C72 C70 C73 109.1(2)
N2 C70 C73 105.26(19)
C72 C70 C71 113.8(3)
N2 C70 C71 105.01(19)
C73 C70 C71 108.7(2)
N2 C74 C81 120.33(19)
N2 C74 C75 121.63(19)
C81 C74 C75 118.03(18)
C80 C75 C76 119.9(2)
C80 C75 C74 120.13(19)
C76 C75 C74 119.84(19)
C77 C76 C75 120.0(2)
C76 C77 C78 119.9(2)
C79 C78 C77 119.8(2)
C78 C79 C80 120.5(2)
C75 C80 C79 119.8(2)
C86 C81 C82 117.6(2)
C86 C81 C74 122.85(19)
C82 C81 C74 119.5(2)
C83 C82 C81 121.4(2)
C84 C83 C82 119.9(3)
C83 C84 C85 119.5(2)
C84 C85 C86 121.0(2)
C85 C86 C81 120.6(2)
C1 B1 C21 112.87(16)
C1 B1 C15 104.34(16)
C21 B1 C15 112.24(16)
C1 B1 C9 107.27(16)
C21 B1 C9 105.92(16)
C15 B1 C9 114.27(16)
C44 B2 C64 112.89(16)
C44 B2 C52 102.95(15)
C64 B2 C52 112.31(16)
C44 B2 C58 107.80(16)
C64 B2 C58 104.99(15)
C52 B2 C58 116.06(16)

loop_
_geom_bond_atom_site_label_1
_geom_bond_atom_site_label_2
_geom_bond_distance
F1 C10 1.357(2)
F2 C11 1.352(3)
F3 C12 1.339(3)
F4 C13 1.348(2)
F5 C14 1.355(2)
F6 C16 1.355(2)
F7 C17 1.348(2)
F8 C18 1.342(2)
F9 C19 1.344(3)
F10 C20 1.347(2)
F11 C22 1.358(2)
F12 C23 1.351(3)
F13 C24 1.345(2)
F14 C25 1.344(2)
F15 C26 1.350(2)
F16 C53 1.354(2)
F17 C54 1.346(2)
F18 C55 1.343(2)
F19 C56 1.342(2)
F20 C57 1.350(2)
F21 C59 1.356(2)
F22 C60 1.348(2)
F23 C61 1.341(2)
F24 C62 1.349(2)
F25 C63 1.357(2)
F26 C65 1.354(2)
F27 C66 1.345(2)
F28 C67 1.345(2)
F29 C68 1.351(2)
F30 C69 1.348(2)
N1 C31 1.298(3)
N1 C27 1.518(3)
N2 C74 1.296(3)
N2 C70 1.513(3)
C1 C2 1.200(3)
C1 B1 1.595(3)
C2 C3 1.443(3)
C3 C4 1.391(3)
C3 C8 1.399(3)
C4 C5 1.388(3)
C5 C6 1.372(3)
C6 C7 1.377(3)
C7 C8 1.381(3)
C9 C10 1.386(3)
C9 C14 1.387(3)
C9 B1 1.664(3)
C10 C11 1.376(3)
C11 C12 1.369(3)
C12 C13 1.375(3)
C13 C14 1.376(3)
C15 C16 1.387(3)
C15 C20 1.390(3)
C15 B1 1.653(3)
C16 C17 1.377(3)
C17 C18 1.372(3)
C18 C19 1.369(3)
C19 C20 1.381(3)
C21 C26 1.381(3)
C21 C22 1.386(3)
C21 B1 1.645(3)
C22 C23 1.372(3)
C23 C24 1.377(3)
C24 C25 1.362(3)
C25 C26 1.376(3)
C27 C30 1.524(3)
C27 C29 1.525(3)
C27 C28 1.528(3)
C31 C38 1.470(3)
C31 C32 1.488(3)
C32 C33 1.383(3)
C32 C37 1.383(3)
C33 C34 1.385(3)
C34 C35 1.377(4)
C35 C36 1.370(4)
C36 C37 1.383(3)
C38 C43 1.385(4)
C38 C39 1.387(3)
C39 C40 1.372(3)
C40 C41 1.371(4)
C41 C42 1.364(4)
C42 C43 1.389(4)
C44 C45 1.208(3)
C44 B2 1.590(3)
C45 C46 1.438(3)
C46 C51 1.389(3)
C46 C47 1.399(3)
C47 C48 1.377(3)
C48 C49 1.367(4)
C49 C50 1.380(4)
C50 C51 1.395(3)
C52 C57 1.387(3)
C52 C53 1.388(3)
C52 B2 1.654(3)
C53 C54 1.376(3)
C54 C55 1.375(3)
C55 C56 1.368(3)
C56 C57 1.385(3)
C58 C63 1.386(3)
C58 C59 1.390(3)
C58 B2 1.655(3)
C59 C60 1.378(3)
C60 C61 1.373(3)
C61 C62 1.370(3)
C62 C63 1.377(3)
C64 C69 1.385(3)
C64 C65 1.388(3)
C64 B2 1.647(3)
C65 C66 1.376(3)
C66 C67 1.373(3)
C67 C68 1.370(3)
C68 C69 1.375(3)
C70 C72 1.478(3)
C70 C73 1.528(4)
C70 C71 1.533(4)
C74 C81 1.472(3)
C74 C75 1.488(3)
C75 C80 1.376(3)
C75 C76 1.383(3)
C76 C77 1.381(3)
C77 C78 1.384(4)
C78 C79 1.369(4)
C79 C80 1.382(3)
C81 C86 1.387(3)
C81 C82 1.392(3)
C82 C83 1.383(4)
C83 C84 1.364(4)
C84 C85 1.375(4)
C85 C86 1.376(3)
